data_7042571
loop_
_publ_author_name
'Na, Hanah'
'Maity, Ayan'
'Teets, Thomas S.'

_publ_section_title
;
 Bis-cyclometalated iridium complexes with electronically modified aryl
 isocyanide ancillary ligands.
;
_journal_issue 15
_journal_name_full 'Dalton transactions (Cambridge, England : 2003)'
_journal_page_first 5008
_journal_page_last 5016
_journal_paper_doi 10.1039/c7dt00694b
_journal_volume 46
_journal_year 2017
_chemical_formula_sum 'C41 H31 Cl3 F10 Ir N4 O4 P'
_chemical_formula_weight 1163.22
_space_group_crystal_system monoclinic
_space_group_IT_number 14
_space_group_name_Hall '-P 2ybc'
_space_group_name_H-M_alt 'P 1 21/c 1'
_symmetry_space_group_name_Hall '-P 2ybc'
_symmetry_space_group_name_H-M 'P 1 21/c 1'
_atom_sites_solution_hydrogens geom
_audit_creation_method SHELXL-2014/7
_audit_update_record
;
2017-01-05 deposited with the CCDC.
2017-03-22 downloaded from the CCDC.
;
_cell_angle_alpha 90
_cell_angle_beta 105.237(5)
_cell_angle_gamma 90
_cell_formula_units_Z 4
_cell_length_a 18.208(7)
_cell_length_b 18.107(7)
_cell_length_c 13.661(5)
_cell_measurement_reflns_used 9888
_cell_measurement_temperature 123(2)
_cell_measurement_theta_max 27.59
_cell_measurement_theta_min 2.53
_cell_volume 4346(3)
_computing_cell_refinement 'Bruker SAINT'
_computing_data_collection 'Bruker APEX2'
_computing_data_reduction 'Bruker SAINT'
_computing_molecular_graphics 'Bruker SHELXTL'
_computing_publication_material 'Bruker SHELXTL'
_computing_structure_refinement 'SHELXL-2014/7 (Sheldrick, 2014)'
_computing_structure_solution 'SHELXS-97 (Sheldrick 2008)'
_diffrn_ambient_temperature 123(2)
_diffrn_measured_fraction_theta_full 0.998
_diffrn_measured_fraction_theta_max 0.985
_diffrn_measurement_device_type 'Bruker APEX-II CCD'
_diffrn_measurement_method '\f and \w scans'
_diffrn_radiation_type MoK\a
_diffrn_radiation_wavelength 0.71073
_diffrn_reflns_av_R_equivalents 0.0195
_diffrn_reflns_av_unetI/netI 0.0220
_diffrn_reflns_Laue_measured_fraction_full 0.998
_diffrn_reflns_Laue_measured_fraction_max 0.985
_diffrn_reflns_limit_h_max 23
_diffrn_reflns_limit_h_min -20
_diffrn_reflns_limit_k_max 23
_diffrn_reflns_limit_k_min -23
_diffrn_reflns_limit_l_max 17
_diffrn_reflns_limit_l_min -16
_diffrn_reflns_number 26597
_diffrn_reflns_point_group_measured_fraction_full 0.998
_diffrn_reflns_point_group_measured_fraction_max 0.985
_diffrn_reflns_theta_full 25.242
_diffrn_reflns_theta_max 27.612
_diffrn_reflns_theta_min 1.911
_exptl_absorpt_coefficient_mu 3.384
_exptl_absorpt_correction_T_max 0.7456
_exptl_absorpt_correction_T_min 0.5736
_exptl_absorpt_correction_type multi-scan
_exptl_absorpt_process_details sadabs
_exptl_crystal_colour yellow
_exptl_crystal_density_diffrn 1.778
_exptl_crystal_description plate
_exptl_crystal_F_000 2280
_exptl_crystal_size_max 0.260
_exptl_crystal_size_mid 0.220
_exptl_crystal_size_min 0.050
_refine_diff_density_max 0.860
_refine_diff_density_min -0.791
_refine_diff_density_rms 0.070
_refine_ls_extinction_method none
_refine_ls_goodness_of_fit_ref 1.035
_refine_ls_hydrogen_treatment constr
_refine_ls_matrix_type full
_refine_ls_number_parameters 581
_refine_ls_number_reflns 9952
_refine_ls_number_restraints 0
_refine_ls_restrained_S_all 1.035
_refine_ls_R_factor_all 0.0210
_refine_ls_R_factor_gt 0.0182
_refine_ls_shift/su_max 0.004
_refine_ls_shift/su_mean 0.000
_refine_ls_structure_factor_coef Fsqd
_refine_ls_weighting_details 'w=1/[\s^2^(Fo^2^)+(0.0186P)^2^+3.5739P] where P=(Fo^2^+2Fc^2^)/3'
_refine_ls_weighting_scheme calc
_refine_ls_wR_factor_gt 0.0436
_refine_ls_wR_factor_ref 0.0449
_reflns_Friedel_coverage 0.000
_reflns_number_gt 9201
_reflns_number_total 9952
_reflns_threshold_expression 'I > 2\s(I)'
_cod_data_source_file c7dt00694b2.cif
_cod_data_source_block 1a
_cod_depositor_comments 'Adding full bibliography for 7042571--7042574.cif.'
_cod_original_cell_volume 4345(3)
_cod_database_code 7042571
_shelx_shelxl_version_number 2014/7
_shelx_space_group_comment
; 
The symmetry employed for this shelxl refinement is uniquely defined 
by the following loop, which should always be used as a source of 
symmetry information in preference to the above space-group names. 
They are only intended as comments. 
;
_shelx_estimated_absorpt_t_min 0.473
_shelx_estimated_absorpt_t_max 0.849

loop_
_space_group_symop_operation_xyz
'x, y, z'
'-x, y+1/2, -z+1/2'
'-x, -y, -z'
'x, -y-1/2, z-1/2'

loop_
_atom_site_label
_atom_site_type_symbol
_atom_site_fract_x
_atom_site_fract_y
_atom_site_fract_z
_atom_site_U_iso_or_equiv
_atom_site_adp_type
_atom_site_occupancy
_atom_site_site_symmetry_order
_atom_site_calc_flag
_atom_site_refinement_flags_posn
_atom_site_refinement_flags_adp
P1S P 0.74234(3) 1.18091(3) 0.38757(5) 0.02327(11) Uani 1 1 d . .
Ir1 Ir 0.29407(2) 1.08580(2) 0.77898(2) 0.01217(3) Uani 1 1 d . .
Cl3S Cl 1.19766(4) 0.85756(4) 0.31415(5) 0.04297(15) Uani 1 1 d . .
Cl2S Cl 1.17264(6) 0.96132(5) 0.14846(6) 0.0613(2) Uani 1 1 d . .
Cl1S Cl 1.05952(5) 0.84936(5) 0.15164(7) 0.0692(3) Uani 1 1 d . .
O1 O 0.03647(8) 1.15241(8) 0.58025(11) 0.0230(3) Uani 1 1 d . .
O2 O -0.06600(10) 1.08608(10) 0.23388(12) 0.0361(4) Uani 1 1 d . .
O3 O 0.52227(9) 1.10245(8) 0.67949(12) 0.0265(3) Uani 1 1 d . .
O4 O 0.65991(9) 0.90973(8) 0.55437(12) 0.0255(3) Uani 1 1 d . .
F1 F 0.47829(8) 1.02615(8) 1.13800(10) 0.0374(3) Uani 1 1 d . .
F1S F 0.79102(11) 1.11246(9) 0.44299(16) 0.0634(5) Uani 1 1 d . .
F2 F 0.55121(7) 1.23327(7) 0.98317(11) 0.0350(3) Uani 1 1 d . .
F2S F 0.79797(9) 1.18539(9) 0.31491(13) 0.0470(4) Uani 1 1 d . .
F3 F 0.11277(9) 1.13529(8) 1.03260(12) 0.0392(3) Uani 1 1 d . .
F3S F 0.68970(10) 1.17743(12) 0.46283(13) 0.0604(5) Uani 1 1 d . .
F4 F 0.16166(9) 1.33529(7) 0.84293(14) 0.0470(4) Uani 1 1 d . .
F4S F 0.69717(11) 1.25050(9) 0.33175(13) 0.0585(5) Uani 1 1 d . .
F5S F 0.68596(9) 1.12704(8) 0.30976(12) 0.0424(4) Uani 1 1 d . .
F6S F 0.79862(8) 1.23623(8) 0.46507(11) 0.0349(3) Uani 1 1 d . .
N3 N 0.14704(9) 1.05335(9) 0.60034(13) 0.0171(3) Uani 1 1 d . .
N4 N 0.41178(9) 1.00808(9) 0.67776(12) 0.0168(3) Uani 1 1 d . .
C1S C 1.15789(16) 0.87001(16) 0.1842(2) 0.0412(6) Uani 1 1 d . .
H1S H 1.1835 0.8355 0.1465 0.049 Uiso 1 1 calc R U
N1 N 0.29698(9) 0.99529(9) 0.87068(12) 0.0157(3) Uani 1 1 d . .
C12 C 0.24911(12) 0.93752(11) 0.84682(16) 0.0210(4) Uani 1 1 d . .
H12 H 0.2129 0.9368 0.7825 0.025 Uiso 1 1 calc R U
C13 C 0.25081(14) 0.87942(12) 0.91233(18) 0.0278(5) Uani 1 1 d . .
H13 H 0.2169 0.8389 0.8931 0.033 Uiso 1 1 calc R U
C14 C 0.30227(14) 0.88104(13) 1.00581(19) 0.0311(5) Uani 1 1 d . .
H14 H 0.3039 0.8418 1.0525 0.037 Uiso 1 1 calc R U
C15 C 0.35194(13) 0.94032(13) 1.03198(17) 0.0264(5) Uani 1 1 d . .
H15 H 0.3874 0.9419 1.0969 0.032 Uiso 1 1 calc R U
C16 C 0.34986(11) 0.99760(11) 0.96302(15) 0.0181(4) Uani 1 1 d . .
C21 C 0.38802(11) 1.11189(10) 0.89455(14) 0.0150(4) Uani 1 1 d . .
C22 C 0.40140(12) 1.06142(11) 0.97632(15) 0.0181(4) Uani 1 1 d . .
C23 C 0.46409(13) 1.07359(12) 1.05877(16) 0.0240(4) Uani 1 1 d . .
C24 C 0.51447(12) 1.13126(12) 1.06451(17) 0.0262(5) Uani 1 1 d . .
H24 H 0.5564 1.1384 1.1221 0.031 Uiso 1 1 calc R U
C25 C 0.50072(12) 1.17779(11) 0.98228(17) 0.0241(4) Uani 1 1 d . .
C26 C 0.43904(11) 1.17042(11) 0.89839(16) 0.0193(4) Uani 1 1 d . .
H26 H 0.4314 1.2047 0.8440 0.023 Uiso 1 1 calc R U
N2 N 0.29506(9) 1.18851(9) 0.71365(12) 0.0163(3) Uani 1 1 d . .
C32 C 0.33296(12) 1.20403(11) 0.64318(15) 0.0216(4) Uani 1 1 d . .
H32 H 0.3553 1.1646 0.6152 0.026 Uiso 1 1 calc R U
C33 C 0.34023(14) 1.27511(12) 0.61058(17) 0.0281(5) Uani 1 1 d . .
H33 H 0.3671 1.2846 0.5609 0.034 Uiso 1 1 calc R U
C34 C 0.30747(14) 1.33262(12) 0.65181(18) 0.0308(5) Uani 1 1 d . .
H34 H 0.3130 1.3822 0.6320 0.037 Uiso 1 1 calc R U
C35 C 0.26715(13) 1.31729(12) 0.72125(17) 0.0270(5) Uani 1 1 d . .
H35 H 0.2439 1.3563 0.7488 0.032 Uiso 1 1 calc R U
C36 C 0.26016(11) 1.24433(11) 0.75164(15) 0.0191(4) Uani 1 1 d . .
C41 C 0.22798(11) 1.14364(10) 0.85306(14) 0.0163(4) Uani 1 1 d . .
C42 C 0.19132(12) 1.11603(11) 0.92261(16) 0.0205(4) Uani 1 1 d . .
H42 H 0.1962 1.0654 0.9416 0.025 Uiso 1 1 calc R U
C43 C 0.14766(13) 1.16299(13) 0.96392(18) 0.0279(5) Uani 1 1 d . .
C44 C 0.13761(14) 1.23672(13) 0.9393(2) 0.0332(5) Uani 1 1 d . .
H44 H 0.1074 1.2679 0.9690 0.040 Uiso 1 1 calc R U
C45 C 0.17360(13) 1.26289(12) 0.86963(19) 0.0295(5) Uani 1 1 d . .
C46 C 0.21953(12) 1.21932(11) 0.82545(16) 0.0200(4) Uani 1 1 d . .
C50 C 0.19940(11) 1.06023(10) 0.66824(15) 0.0159(4) Uani 1 1 d . .
C51 C 0.08908(11) 1.05499(11) 0.50990(15) 0.0168(4) Uani 1 1 d . .
C52 C 0.03234(11) 1.10962(11) 0.49768(15) 0.0184(4) Uani 1 1 d . .
C53 C -0.01997(12) 1.11719(12) 0.40412(16) 0.0223(4) Uani 1 1 d . .
H53 H -0.0590 1.1534 0.3944 0.027 Uiso 1 1 calc R U
C54 C -0.01470(12) 1.07110(13) 0.32419(16) 0.0250(5) Uani 1 1 d . .
C55 C 0.03925(12) 1.01495(12) 0.33766(16) 0.0239(4) Uani 1 1 d . .
H55 H 0.0404 0.9824 0.2835 0.029 Uiso 1 1 calc R U
C56 C 0.09129(12) 1.00737(11) 0.43144(16) 0.0211(4) Uani 1 1 d . .
H56 H 0.1286 0.9694 0.4419 0.025 Uiso 1 1 calc R U
C57 C -0.02387(14) 1.20474(14) 0.5754(2) 0.0341(5) Uani 1 1 d . .
H57A H -0.0250 1.2404 0.5211 0.051 Uiso 1 1 calc R U
H57B H -0.0150 1.2308 0.6403 0.051 Uiso 1 1 calc R U
H57C H -0.0727 1.1786 0.5615 0.051 Uiso 1 1 calc R U
C58 C -0.05398(16) 1.0497(2) 0.14625(19) 0.0509(8) Uani 1 1 d . .
H58A H -0.0015 1.0581 0.1428 0.076 Uiso 1 1 calc R U
H58B H -0.0894 1.0696 0.0851 0.076 Uiso 1 1 calc R U
H58C H -0.0628 0.9966 0.1509 0.076 Uiso 1 1 calc R U
C60 C 0.36614(11) 1.03575(10) 0.71021(14) 0.0156(4) Uani 1 1 d . .
C61 C 0.47433(11) 0.98273(11) 0.64647(14) 0.0157(4) Uani 1 1 d . .
C62 C 0.53340(11) 1.03291(11) 0.64851(15) 0.0179(4) Uani 1 1 d . .
C63 C 0.59761(11) 1.00988(11) 0.61982(15) 0.0191(4) Uani 1 1 d . .
H63 H 0.6383 1.0431 0.6217 0.023 Uiso 1 1 calc R U
C64 C 0.60108(11) 0.93712(11) 0.58837(15) 0.0189(4) Uani 1 1 d . .
C65 C 0.54284(12) 0.88681(11) 0.58793(15) 0.0197(4) Uani 1 1 d . .
H65 H 0.5469 0.8371 0.5677 0.024 Uiso 1 1 calc R U
C66 C 0.47917(12) 0.90974(10) 0.61713(16) 0.0184(4) Uani 1 1 d . .
H66 H 0.4392 0.8760 0.6171 0.022 Uiso 1 1 calc R U
C67 C 0.58324(15) 1.15485(13) 0.6879(2) 0.0362(6) Uani 1 1 d . .
H67A H 0.6297 1.1356 0.7346 0.054 Uiso 1 1 calc R U
H67B H 0.5694 1.2018 0.7139 0.054 Uiso 1 1 calc R U
H67C H 0.5921 1.1627 0.6209 0.054 Uiso 1 1 calc R U
C68 C 0.72193(13) 0.95868(14) 0.55440(18) 0.0298(5) Uani 1 1 d . .
H68A H 0.7028 1.0016 0.5116 0.045 Uiso 1 1 calc R U
H68B H 0.7598 0.9327 0.5277 0.045 Uiso 1 1 calc R U
H68C H 0.7456 0.9751 0.6239 0.045 Uiso 1 1 calc R U

loop_
_atom_site_aniso_label
_atom_site_aniso_U_11
_atom_site_aniso_U_22
_atom_site_aniso_U_33
_atom_site_aniso_U_23
_atom_site_aniso_U_13
_atom_site_aniso_U_12
P1S 0.0222(3) 0.0172(2) 0.0297(3) -0.0015(2) 0.0057(2) 0.0046(2)
Ir1 0.01269(4) 0.01182(4) 0.01105(4) 0.00014(2) 0.00145(3) 0.00184(2)
Cl3S 0.0480(4) 0.0482(4) 0.0316(3) -0.0073(3) 0.0084(3) -0.0006(3)
Cl2S 0.0902(6) 0.0577(5) 0.0407(4) 0.0012(3) 0.0257(4) 0.0099(4)
Cl1S 0.0445(4) 0.0779(6) 0.0735(6) -0.0414(5) -0.0052(4) 0.0026(4)
O1 0.0210(7) 0.0248(7) 0.0219(7) -0.0024(6) 0.0033(6) 0.0041(6)
O2 0.0238(9) 0.0628(12) 0.0168(8) 0.0026(7) -0.0032(6) 0.0034(8)
O3 0.0271(8) 0.0179(7) 0.0341(9) -0.0082(6) 0.0075(7) -0.0015(6)
O4 0.0191(8) 0.0310(8) 0.0294(8) -0.0057(6) 0.0118(6) -0.0006(6)
F1 0.0386(8) 0.0486(9) 0.0178(7) 0.0118(6) -0.0056(6) 0.0038(7)
F1S 0.0642(12) 0.0299(8) 0.0899(15) 0.0203(9) 0.0093(11) 0.0185(8)
F2 0.0234(7) 0.0270(7) 0.0469(9) -0.0045(6) -0.0044(6) -0.0069(5)
F2S 0.0484(10) 0.0512(9) 0.0489(9) -0.0169(8) 0.0259(8) -0.0189(8)
F3 0.0402(8) 0.0441(8) 0.0445(9) -0.0039(7) 0.0307(7) 0.0000(7)
F3S 0.0391(9) 0.0999(15) 0.0495(10) -0.0257(10) 0.0242(8) -0.0204(9)
F4 0.0514(10) 0.0200(7) 0.0792(12) 0.0036(7) 0.0342(9) 0.0151(6)
F4S 0.0708(12) 0.0360(9) 0.0468(10) -0.0092(7) -0.0233(9) 0.0282(8)
F5S 0.0387(8) 0.0392(8) 0.0538(10) -0.0234(7) 0.0202(7) -0.0138(7)
F6S 0.0316(7) 0.0370(8) 0.0309(7) -0.0069(6) -0.0008(6) 0.0000(6)
N3 0.0156(8) 0.0171(8) 0.0176(8) 0.0017(6) 0.0026(7) 0.0001(6)
N4 0.0175(8) 0.0183(8) 0.0128(8) -0.0001(6) 0.0006(6) 0.0030(6)
C1S 0.0415(15) 0.0481(16) 0.0322(14) -0.0144(12) 0.0066(11) 0.0087(12)
N1 0.0178(8) 0.0141(7) 0.0156(8) 0.0019(6) 0.0052(6) 0.0034(6)
C12 0.0232(10) 0.0182(9) 0.0226(10) -0.0002(8) 0.0080(8) 0.0008(8)
C13 0.0336(13) 0.0178(10) 0.0362(13) 0.0031(9) 0.0164(10) -0.0013(9)
C14 0.0386(14) 0.0245(11) 0.0336(13) 0.0139(10) 0.0155(11) 0.0055(10)
C15 0.0285(12) 0.0299(11) 0.0214(11) 0.0094(9) 0.0075(9) 0.0059(9)
C16 0.0200(10) 0.0191(9) 0.0154(9) 0.0009(7) 0.0051(8) 0.0064(8)
C21 0.0159(9) 0.0163(9) 0.0125(9) -0.0023(7) 0.0031(7) 0.0027(7)
C22 0.0200(10) 0.0202(9) 0.0135(9) -0.0001(7) 0.0033(7) 0.0066(8)
C23 0.0249(11) 0.0305(11) 0.0146(10) 0.0017(8) 0.0015(8) 0.0097(9)
C24 0.0194(10) 0.0315(11) 0.0219(11) -0.0071(9) -0.0045(8) 0.0053(9)
C25 0.0177(10) 0.0195(10) 0.0322(12) -0.0079(8) 0.0016(9) 0.0002(8)
C26 0.0169(10) 0.0180(9) 0.0209(10) -0.0020(8) 0.0015(8) 0.0023(7)
N2 0.0163(8) 0.0154(7) 0.0148(8) 0.0017(6) 0.0001(6) 0.0004(6)
C32 0.0250(11) 0.0224(10) 0.0161(10) 0.0035(8) 0.0033(8) 0.0005(8)
C33 0.0325(12) 0.0274(11) 0.0243(11) 0.0075(9) 0.0076(9) -0.0044(9)
C34 0.0391(13) 0.0195(10) 0.0307(12) 0.0076(9) 0.0036(10) -0.0034(9)
C35 0.0329(12) 0.0169(10) 0.0290(12) 0.0018(8) 0.0042(9) 0.0033(9)
C36 0.0177(9) 0.0168(9) 0.0198(10) 0.0015(7) -0.0005(8) 0.0033(7)
C41 0.0147(9) 0.0171(9) 0.0156(9) -0.0027(7) 0.0012(7) 0.0015(7)
C42 0.0204(10) 0.0207(10) 0.0205(10) -0.0012(8) 0.0054(8) 0.0013(8)
C43 0.0236(11) 0.0331(12) 0.0304(12) -0.0051(9) 0.0135(9) -0.0001(9)
C44 0.0286(12) 0.0287(12) 0.0477(15) -0.0087(11) 0.0196(11) 0.0068(10)
C45 0.0290(12) 0.0174(10) 0.0437(14) -0.0037(9) 0.0122(10) 0.0066(9)
C46 0.0196(10) 0.0170(9) 0.0220(10) -0.0012(8) 0.0029(8) 0.0037(8)
C50 0.0188(10) 0.0133(8) 0.0157(9) -0.0005(7) 0.0049(8) 0.0004(7)
C51 0.0131(9) 0.0192(9) 0.0158(9) 0.0034(7) -0.0004(7) -0.0038(7)
C52 0.0162(9) 0.0194(9) 0.0192(10) 0.0012(8) 0.0039(8) -0.0040(8)
C53 0.0142(10) 0.0287(11) 0.0226(10) 0.0063(8) 0.0026(8) 0.0024(8)
C54 0.0173(10) 0.0367(12) 0.0185(10) 0.0035(9) 0.0001(8) -0.0075(9)
C55 0.0223(11) 0.0296(11) 0.0185(10) -0.0042(8) 0.0030(8) -0.0074(9)
C56 0.0191(10) 0.0208(10) 0.0230(10) 0.0003(8) 0.0049(8) -0.0024(8)
C57 0.0320(13) 0.0373(13) 0.0353(13) 0.0012(11) 0.0127(11) 0.0134(10)
C58 0.0368(15) 0.092(2) 0.0187(12) -0.0048(14) -0.0028(11) 0.0046(15)
C60 0.0173(9) 0.0144(8) 0.0123(9) 0.0006(7) -0.0010(7) -0.0010(7)
C61 0.0137(9) 0.0209(9) 0.0120(9) 0.0000(7) 0.0021(7) 0.0034(7)
C62 0.0203(10) 0.0174(9) 0.0142(9) -0.0005(7) 0.0011(7) 0.0013(8)
C63 0.0181(10) 0.0210(10) 0.0176(10) -0.0003(8) 0.0035(8) -0.0034(8)
C64 0.0171(10) 0.0250(10) 0.0149(9) -0.0006(8) 0.0046(7) 0.0031(8)
C65 0.0208(10) 0.0167(9) 0.0217(10) -0.0027(8) 0.0060(8) 0.0016(8)
C66 0.0173(10) 0.0187(9) 0.0192(10) -0.0010(7) 0.0047(8) -0.0015(7)
C67 0.0362(14) 0.0203(11) 0.0489(16) -0.0079(10) 0.0055(12) -0.0073(10)
C68 0.0190(11) 0.0432(14) 0.0298(12) -0.0049(10) 0.0109(9) -0.0043(10)

loop_
_atom_type_symbol
_atom_type_description
_atom_type_scat_dispersion_real
_atom_type_scat_dispersion_imag
_atom_type_scat_source
C C 0.0033 0.0016 'International Tables Vol C Tables 4.2.6.8 and 6.1.1.4'
H H 0.0000 0.0000 'International Tables Vol C Tables 4.2.6.8 and 6.1.1.4'
N N 0.0061 0.0033 'International Tables Vol C Tables 4.2.6.8 and 6.1.1.4'
O O 0.0106 0.0060 'International Tables Vol C Tables 4.2.6.8 and 6.1.1.4'
F F 0.0171 0.0103 'International Tables Vol C Tables 4.2.6.8 and 6.1.1.4'
P P 0.1023 0.0942 'International Tables Vol C Tables 4.2.6.8 and 6.1.1.4'
Ir Ir -1.4442 7.9887 'International Tables Vol C Tables 4.2.6.8 and 6.1.1.4'
Cl Cl 0.1484 0.1585 'International Tables Vol C Tables 4.2.6.8 and 6.1.1.4'

loop_
_geom_angle_atom_site_label_1
_geom_angle_atom_site_label_2
_geom_angle_atom_site_label_3
_geom_angle
F3S P1S F4S 91.03(12)
F3S P1S F1S 90.95(12)
F4S P1S F1S 177.54(12)
F3S P1S F2S 177.92(10)
F4S P1S F2S 89.67(11)
F1S P1S F2S 88.30(11)
F3S P1S F5S 90.86(9)
F4S P1S F5S 90.22(9)
F1S P1S F5S 91.21(10)
F2S P1S F5S 91.10(9)
F3S P1S F6S 89.26(9)
F4S P1S F6S 88.96(9)
F1S P1S F6S 89.61(10)
F2S P1S F6S 88.80(9)
F5S P1S F6S 179.18(9)
C60 Ir1 C50 94.56(8)
C60 Ir1 C41 174.98(7)
C50 Ir1 C41 89.47(8)
C60 Ir1 C21 87.08(8)
C50 Ir1 C21 178.17(7)
C41 Ir1 C21 88.93(8)
C60 Ir1 N1 90.57(7)
C50 Ir1 N1 98.83(7)
C41 Ir1 N1 91.77(7)
C21 Ir1 N1 80.34(7)
C60 Ir1 N2 97.04(7)
C50 Ir1 N2 89.17(7)
C41 Ir1 N2 80.00(7)
C21 Ir1 N2 91.43(7)
N1 Ir1 N2 168.51(6)
C52 O1 C57 117.62(17)
C54 O2 C58 116.5(2)
C62 O3 C67 117.35(17)
C64 O4 C68 117.53(17)
C50 N3 C51 169.8(2)
C60 N4 C61 171.41(19)
Cl3S C1S Cl2S 110.46(15)
Cl3S C1S Cl1S 110.51(16)
Cl2S C1S Cl1S 110.25(15)
C12 N1 C16 119.99(17)
C12 N1 Ir1 124.13(14)
C16 N1 Ir1 115.83(13)
N1 C12 C13 122.3(2)
C14 C13 C12 118.8(2)
C13 C14 C15 119.7(2)
C14 C15 C16 120.0(2)
N1 C16 C15 119.09(19)
N1 C16 C22 114.13(17)
C15 C16 C22 126.73(19)
C26 C21 C22 118.97(18)
C26 C21 Ir1 127.77(15)
C22 C21 Ir1 113.22(14)
C23 C22 C21 118.07(19)
C23 C22 C16 125.78(19)
C21 C22 C16 116.02(18)
F1 C23 C24 116.82(19)
F1 C23 C22 119.3(2)
C24 C23 C22 123.8(2)
C25 C24 C23 116.3(2)
F2 C25 C24 117.94(19)
F2 C25 C26 118.6(2)
C24 C25 C26 123.5(2)
C25 C26 C21 119.32(19)
C32 N2 C36 119.44(17)
C32 N2 Ir1 123.95(13)
C36 N2 Ir1 116.37(13)
N2 C32 C33 122.2(2)
C32 C33 C34 118.7(2)
C35 C34 C33 119.5(2)
C34 C35 C36 120.2(2)
N2 C36 C35 119.83(19)
N2 C36 C46 113.61(17)
C35 C36 C46 126.53(19)
C42 C41 C46 119.42(18)
C42 C41 Ir1 127.08(15)
C46 C41 Ir1 113.49(14)
C43 C42 C41 119.3(2)
F3 C43 C44 118.0(2)
F3 C43 C42 118.6(2)
C44 C43 C42 123.4(2)
C45 C44 C43 116.5(2)
F4 C45 C44 116.45(19)
F4 C45 C46 120.0(2)
C44 C45 C46 123.6(2)
C45 C46 C41 117.78(19)
C45 C46 C36 126.06(19)
C41 C46 C36 116.16(17)
N3 C50 Ir1 172.06(17)
C56 C51 N3 120.13(18)
C56 C51 C52 121.03(18)
N3 C51 C52 118.65(18)
O1 C52 C53 125.88(19)
O1 C52 C51 115.14(17)
C53 C52 C51 118.94(19)
C52 C53 C54 119.3(2)
O2 C54 C55 123.8(2)
O2 C54 C53 114.6(2)
C55 C54 C53 121.6(2)
C56 C55 C54 118.8(2)
C51 C56 C55 120.1(2)
N4 C60 Ir1 174.64(17)
C66 C61 N4 121.32(18)
C66 C61 C62 121.00(18)
N4 C61 C62 117.66(17)
O3 C62 C63 124.75(18)
O3 C62 C61 115.45(17)
C63 C62 C61 119.80(18)
C62 C63 C64 118.70(18)
O4 C64 C63 123.44(18)
O4 C64 C65 115.05(18)
C63 C64 C65 121.50(18)
C66 C65 C64 119.68(18)
C65 C66 C61 119.29(18)

loop_
_geom_bond_atom_site_label_1
_geom_bond_atom_site_label_2
_geom_bond_distance
P1S F3S 1.5804(17)
P1S F4S 1.5861(16)
P1S F1S 1.5944(17)
P1S F2S 1.5957(16)
P1S F5S 1.6005(16)
P1S F6S 1.6139(15)
Ir1 C60 2.018(2)
Ir1 C50 2.026(2)
Ir1 C41 2.0517(19)
Ir1 C21 2.055(2)
Ir1 N1 2.0550(17)
Ir1 N2 2.0651(17)
Cl3S C1S 1.747(3)
Cl2S C1S 1.764(3)
Cl1S C1S 1.768(3)
O1 C52 1.354(2)
O1 C57 1.439(3)
O2 C54 1.365(3)
O2 C58 1.432(3)
O3 C62 1.361(2)
O3 C67 1.442(3)
O4 C64 1.368(2)
O4 C68 1.436(3)
F1 C23 1.352(2)
F2 C25 1.360(3)
F3 C43 1.360(3)
F4 C45 1.363(3)
N3 C50 1.149(3)
N3 C51 1.398(2)
N4 C60 1.154(3)
N4 C61 1.395(2)
N1 C12 1.346(3)
N1 C16 1.372(3)
C12 C13 1.376(3)
C13 C14 1.371(4)
C14 C15 1.388(3)
C15 C16 1.395(3)
C16 C22 1.470(3)
C21 C26 1.401(3)
C21 C22 1.414(3)
C22 C23 1.394(3)
C23 C24 1.378(3)
C24 C25 1.374(3)
C25 C26 1.384(3)
N2 C32 1.353(3)
N2 C36 1.367(3)
C32 C33 1.380(3)
C33 C34 1.391(3)
C34 C35 1.372(3)
C35 C36 1.401(3)
C36 C46 1.470(3)
C41 C42 1.390(3)
C41 C46 1.419(3)
C42 C43 1.382(3)
C43 C44 1.377(3)
C44 C45 1.374(3)
C45 C46 1.397(3)
C51 C56 1.384(3)
C51 C52 1.408(3)
C52 C53 1.386(3)
C53 C54 1.398(3)
C54 C55 1.392(3)
C55 C56 1.386(3)
C61 C66 1.391(3)
C61 C62 1.403(3)
C62 C63 1.391(3)
C63 C64 1.392(3)
C64 C65 1.397(3)
C65 C66 1.385(3)
